data_7049680
loop_
_publ_author_name
'Xu, Xingyu'
'Zhang, Zengyu'
'Huang, Shiqing'
'Cao, Lei'
'Liu, Wei'
'Yan, Xiaoyu'

_publ_section_title
;
 4-Halo-1,2,3-triazolylidenes: stable carbenes featuring halogen bonding.
;
_journal_issue 20
_journal_name_full 'Dalton transactions (Cambridge, England : 2003)'
_journal_page_first 6931
_journal_page_last 6941
_journal_paper_doi 10.1039/c9dt01018a
_journal_volume 48
_journal_year 2019
_chemical_formula_moiety 'C26 H35 Br N3, F6 P, C3 H6 O'
_chemical_formula_sum 'C29 H41 Br F6 N3 O P'
_chemical_formula_weight 672.53
_space_group_crystal_system triclinic
_space_group_IT_number 2
_space_group_name_Hall '-P 1'
_space_group_name_H-M_alt 'P -1'
_symmetry_space_group_name_Hall '-P 1'
_symmetry_space_group_name_H-M 'P -1'
_atom_sites_solution_hydrogens mixed
_audit_creation_date 2018-05-22
_audit_creation_method
;
Olex2 1.2
(compiled 2018.05.18 svn.r3508 for OlexSys, GUI svn.r5497)
;
_audit_update_record
;
2018-07-24 deposited with the CCDC.    2019-04-12 downloaded from the CCDC.
;
_cell_angle_alpha 66.594(3)
_cell_angle_beta 89.451(3)
_cell_angle_gamma 66.597(3)
_cell_formula_units_Z 2
_cell_length_a 11.8567(10)
_cell_length_b 11.8619(9)
_cell_length_c 14.1909(12)
_cell_measurement_reflns_used 9924
_cell_measurement_temperature 200(2)
_cell_measurement_theta_max 27.503
_cell_measurement_theta_min 2.301
_cell_volume 1654.7(2)
_computing_cell_refinement 'SAINT V8.38A (?, 2016)'
_computing_data_reduction 'SAINT V8.38A (?, 2016)'
_computing_molecular_graphics 'Olex2 (Dolomanov et al., 2009)'
_computing_publication_material 'Olex2 (Dolomanov et al., 2009)'
_computing_structure_refinement 'XL (Sheldrick, 2008)'
_computing_structure_solution 'SHELXT 2014/5 (Sheldrick, 2014)'
_diffrn_ambient_temperature 199.99
_diffrn_measured_fraction_theta_full 0.997
_diffrn_measured_fraction_theta_max 0.995
_diffrn_measurement_device_type 'Bruker APEX-II CCD'
_diffrn_measurement_method '\f and \w scans'
_diffrn_radiation_type MoK\a
_diffrn_radiation_wavelength 0.71073
_diffrn_reflns_av_R_equivalents 0.0375
_diffrn_reflns_av_unetI/netI 0.0432
_diffrn_reflns_Laue_measured_fraction_full 0.997
_diffrn_reflns_Laue_measured_fraction_max 0.995
_diffrn_reflns_limit_h_max 15
_diffrn_reflns_limit_h_min -15
_diffrn_reflns_limit_k_max 15
_diffrn_reflns_limit_k_min -14
_diffrn_reflns_limit_l_max 18
_diffrn_reflns_limit_l_min -15
_diffrn_reflns_number 23760
_diffrn_reflns_point_group_measured_fraction_full 0.997
_diffrn_reflns_point_group_measured_fraction_max 0.995
_diffrn_reflns_theta_full 25.242
_diffrn_reflns_theta_max 27.519
_diffrn_reflns_theta_min 2.253
_diffrn_standards_number 0
_exptl_absorpt_coefficient_mu 1.350
_exptl_absorpt_correction_T_max 0.7456
_exptl_absorpt_correction_T_min 0.6041
_exptl_absorpt_correction_type multi-scan
_exptl_absorpt_process_details
'SADABS-2016/2 (Bruker,2016/2) was used for absorption correction. wR2(int) was 0.1249 before and 0.0457 after correction. The Ratio of minimum to maximum transmission is 0.8102. The \l/2 correction factor is Not present.'
_exptl_crystal_colour 'clear light colourless'
_exptl_crystal_colour_lustre clear
_exptl_crystal_colour_modifier light
_exptl_crystal_colour_primary colourless
_exptl_crystal_density_diffrn 1.350
_exptl_crystal_description block
_exptl_crystal_F_000 696
_exptl_crystal_size_max 0.23
_exptl_crystal_size_mid 0.19
_exptl_crystal_size_min 0.15
_exptl_transmission_factor_max 0.7456
_exptl_transmission_factor_min 0.6041
_refine_diff_density_max 1.974
_refine_diff_density_min -0.930
_refine_diff_density_rms 0.093
_refine_ls_extinction_method none
_refine_ls_goodness_of_fit_ref 1.055
_refine_ls_hydrogen_treatment mixed
_refine_ls_matrix_type full
_refine_ls_number_parameters 394
_refine_ls_number_reflns 7587
_refine_ls_number_restraints 69
_refine_ls_restrained_S_all 1.217
_refine_ls_R_factor_all 0.0784
_refine_ls_R_factor_gt 0.0614
_refine_ls_shift/su_max 0.000
_refine_ls_shift/su_mean 0.000
_refine_ls_structure_factor_coef Fsqd
_refine_ls_weighting_details 'w=1/[\s^2^(Fo^2^)+(0.0870P)^2^+2.7416P] where P=(Fo^2^+2Fc^2^)/3'
_refine_ls_weighting_scheme calc
_refine_ls_wR_factor_gt 0.1604
_refine_ls_wR_factor_ref 0.1715
_reflns_Friedel_coverage 0.000
_reflns_number_gt 6189
_reflns_number_total 7587
_reflns_threshold_expression 'I > 2\s(I)'
_cod_data_source_file c9dt01018a2.cif
_cod_data_source_block mo_xxy20171211brt_0m
_cod_depositor_comments 'Adding full bibliography for 7049675--7049689.cif.'
_cod_database_code 7049680
_shelx_shelxl_version_number 2016/6
_shelx_space_group_comment
;
The symmetry employed for this shelxl refinement is uniquely defined
by the following loop, which should always be used as a source of
symmetry information in preference to the above space-group names.
They are only intended as comments.
;
_shelx_estimated_absorpt_t_max 0.823
_shelx_estimated_absorpt_t_min 0.747
_olex2_refinement_description
;
1. Fixed Uiso
 At 1.2 times of:
  All C(H) groups
 At 1.5 times of:
  All C(H,H,H) groups
2. Rigid bond restraints
 F2, P1, F1
 with sigma for 1-2 distances of 0.01 and sigma for 1-3 distances of 0.01
 P1, F4, F6, F2, F1, F3, F5
 with sigma for 1-2 distances of 0.001 and sigma for 1-3 distances of 0.001
 P1, F1
 with sigma for 1-2 distances of 0.0001 and sigma for 1-3 distances of 0.0001
3. Uiso/Uaniso restraints and constraints
Uanis(F2) \\sim Ueq, Uanis(F6) \\sim Ueq, Uanis(F4) \\sim Ueq, Uanis(F3) \\sim
Ueq, Uanis(F1) \\sim Ueq, Uanis(F5) \\sim Ueq: with sigma of 0.001 and sigma
for terminal atoms of 0.002
Uanis(C29) \\sim Ueq, Uanis(C27) \\sim Ueq: with sigma of 0.001 and sigma for
terminal atoms of 0.002
4. Others
 Sof(Br2)=1-FVAR(1)
 Sof(Br1)=FVAR(1)
5.a Ternary CH refined with riding coordinates:
 C23(H23), C9(H9), C24(H24), C12(H12)
5.b Aromatic/amide H refined with riding coordinates:
 C19(H19), C17(H17), C7(H7), C18(H18), C5(H5), C6(H6)
5.c Idealised Me refined as rotating group:
 C25(H25A,H25B,H25C), C26(H26A,H26B,H26C), C14(H14A,H14B,H14C), C22(H22A,H22B,
 H22C), C21(H21A,H21B,H21C), C10(H10A,H10B,H10C), C13(H13A,H13B,H13C), C11(H11A,
 H11B,H11C), C29(H29A,H29B,H29C), C27(H27A,H27B,H27C)
;
_olex2_submission_special_instructions 'No special instructions were received'

loop_
_space_group_symop_operation_xyz
'x, y, z'
'-x, -y, -z'

loop_
_atom_site_label
_atom_site_type_symbol
_atom_site_fract_x
_atom_site_fract_y
_atom_site_fract_z
_atom_site_U_iso_or_equiv
_atom_site_adp_type
_atom_site_occupancy
_atom_site_site_symmetry_order
_atom_site_calc_flag
_atom_site_refinement_flags_posn
_atom_site_refinement_flags_adp
_atom_site_refinement_flags_occupancy
_atom_site_disorder_assembly
_atom_site_disorder_group
Br1 Br 0.32867(3) 0.33825(4) 0.17502(3) 0.03327(14) Uani 0.9618(19) 1 d . . P A 1
N3 N 0.4309(3) 0.4467(3) 0.2768(2) 0.0242(5) Uani 1 1 d . . . . .
N2 N 0.5295(3) 0.4241(3) 0.3372(2) 0.0259(6) Uani 1 1 d . . . . .
N1 N 0.6095(3) 0.2989(3) 0.3554(2) 0.0276(6) Uani 1 1 d . . . . .
C3 C 0.7313(3) 0.2388(3) 0.4196(3) 0.0288(7) Uani 1 1 d . . . . .
C16 C 0.3174(3) 0.6798(4) 0.1449(3) 0.0308(7) Uani 1 1 d . . . . .
C15 C 0.3219(3) 0.5764(3) 0.2401(2) 0.0259(6) Uani 1 1 d . . . . .
C20 C 0.2285(3) 0.5879(4) 0.3006(3) 0.0296(7) Uani 1 1 d . . . . .
C8 C 0.7429(3) 0.1635(3) 0.5260(3) 0.0330(8) Uani 1 1 d . . . . .
C4 C 0.8269(4) 0.2632(4) 0.3698(3) 0.0371(8) Uani 1 1 d . . . . .
C19 C 0.1256(4) 0.7137(4) 0.2633(3) 0.0369(8) Uani 1 1 d . . . . .
H19 H 0.059602 0.727449 0.302048 0.044 Uiso 1 1 calc R . . . .
C23 C 0.2375(4) 0.4709(4) 0.4027(3) 0.0351(8) Uani 1 1 d . . . . .
H23 H 0.314537 0.389037 0.410757 0.042 Uiso 1 1 calc R . . . .
C17 C 0.2114(4) 0.8026(4) 0.1115(3) 0.0386(8) Uani 1 1 d . . . . .
H17 H 0.203055 0.876174 0.047351 0.046 Uiso 1 1 calc R . . . .
C7 C 0.8597(4) 0.1098(4) 0.5854(3) 0.0409(9) Uani 1 1 d . . . . .
H7 H 0.872505 0.057678 0.658601 0.049 Uiso 1 1 calc R . . . .
C18 C 0.1183(4) 0.8185(4) 0.1707(3) 0.0414(9) Uani 1 1 d . . . . .
H18 H 0.047379 0.903740 0.147078 0.050 Uiso 1 1 calc R . . . .
C9 C 0.6353(4) 0.1406(4) 0.5771(3) 0.0402(9) Uani 1 1 d . . . . .
H9 H 0.559303 0.192347 0.521494 0.048 Uiso 1 1 calc R . . . .
C5 C 0.9413(4) 0.2064(4) 0.4336(4) 0.0441(9) Uani 1 1 d . . . . .
H5 H 1.009610 0.219588 0.403688 0.053 Uiso 1 1 calc R . . . .
C6 C 0.9576(4) 0.1306(4) 0.5405(3) 0.0435(9) Uani 1 1 d . . . . .
H6 H 1.036556 0.092911 0.582803 0.052 Uiso 1 1 calc R . . . .
C24 C 0.4189(4) 0.6615(4) 0.0795(3) 0.0392(9) Uani 1 1 d . . . . .
H24 H 0.486951 0.567663 0.118139 0.047 Uiso 1 1 calc R . . . .
C12 C 0.8074(4) 0.3502(5) 0.2538(3) 0.0489(10) Uani 1 1 d . . . . .
H12 H 0.728396 0.358525 0.221152 0.059 Uiso 1 1 calc R . . . .
C25 C 0.4751(5) 0.7624(5) 0.0626(4) 0.0571(12) Uani 1 1 d . . . . .
H25A H 0.409721 0.855419 0.026445 0.086 Uiso 1 1 calc GR . . . .
H25B H 0.540658 0.747599 0.020370 0.086 Uiso 1 1 calc GR . . . .
H25C H 0.511074 0.748882 0.130301 0.086 Uiso 1 1 calc GR . . . .
C26 C 0.3697(5) 0.6737(5) -0.0249(3) 0.0540(12) Uani 1 1 d . . . . .
H26A H 0.338894 0.604461 -0.012436 0.081 Uiso 1 1 calc GR . . . .
H26B H 0.437130 0.660229 -0.065519 0.081 Uiso 1 1 calc GR . . . .
H26C H 0.301374 0.764264 -0.063694 0.081 Uiso 1 1 calc GR . . . .
C14 C 0.9112(6) 0.2864(9) 0.2025(5) 0.103(3) Uani 1 1 d . . . . .
H14A H 0.988872 0.284081 0.228265 0.154 Uiso 1 1 calc GR . . . .
H14B H 0.889118 0.340415 0.126740 0.154 Uiso 1 1 calc GR . . . .
H14C H 0.922700 0.193593 0.219436 0.154 Uiso 1 1 calc GR . . . .
C22 C 0.1264(5) 0.4376(6) 0.3984(5) 0.0752(17) Uani 1 1 d . . . . .
H22A H 0.048671 0.518872 0.383623 0.113 Uiso 1 1 calc GR . . . .
H22B H 0.131704 0.365071 0.465693 0.113 Uiso 1 1 calc GR . . . .
H22C H 0.127547 0.407335 0.343292 0.113 Uiso 1 1 calc GR . . . .
C1 C 0.5642(3) 0.2419(4) 0.3086(3) 0.0301(7) Uani 1 1 d . . . . .
C2 C 0.4477(3) 0.3379(3) 0.2578(2) 0.0262(7) Uani 1 1 d . . . . .
C21 C 0.2508(8) 0.4990(6) 0.4948(4) 0.088(2) Uani 1 1 d . . . . .
H21A H 0.321327 0.522603 0.493800 0.132 Uiso 1 1 calc GR . . . .
H21B H 0.265642 0.417962 0.559124 0.132 Uiso 1 1 calc GR . . . .
H21C H 0.174053 0.575005 0.491805 0.132 Uiso 1 1 calc GR . . . .
C10 C 0.6075(6) 0.1970(8) 0.6587(5) 0.0790(19) Uani 1 1 d . . . . .
H10A H 0.681337 0.149700 0.713472 0.118 Uiso 1 1 calc GR . . . .
H10B H 0.537206 0.182880 0.689578 0.118 Uiso 1 1 calc GR . . . .
H10C H 0.586301 0.294427 0.625613 0.118 Uiso 1 1 calc GR . . . .
C13 C 0.7877(6) 0.4938(6) 0.2354(5) 0.0782(17) Uani 1 1 d . . . . .
H13A H 0.726686 0.526220 0.276423 0.117 Uiso 1 1 calc GR . . . .
H13B H 0.756758 0.555215 0.161139 0.117 Uiso 1 1 calc GR . . . .
H13C H 0.867211 0.491564 0.256761 0.117 Uiso 1 1 calc GR . . . .
C11 C 0.6630(6) -0.0096(6) 0.6211(6) 0.087(2) Uani 1 1 d . . . . .
H11A H 0.674304 -0.038702 0.564615 0.130 Uiso 1 1 calc GR . . . .
H11B H 0.593217 -0.023254 0.653279 0.130 Uiso 1 1 calc GR . . . .
H11C H 0.739462 -0.063453 0.673701 0.130 Uiso 1 1 calc GR . . . .
P1 P 0.72373(11) -0.09491(12) 0.26214(10) 0.0476(3) Uani 1 1 d . U . . .
F5 F 0.7816(4) -0.0630(4) 0.1596(3) 0.0897(8) Uani 1 1 d . U . . .
F2 F 0.6656(4) -0.1244(4) 0.3648(3) 0.0965(9) Uani 1 1 d . U . . .
F3 F 0.6692(4) -0.1775(4) 0.2310(4) 0.0976(9) Uani 1 1 d . U . . .
F1 F 0.5990(3) 0.0401(3) 0.2043(3) 0.0687(6) Uani 1 1 d . U . . .
F4 F 0.8484(3) -0.2271(3) 0.3232(3) 0.0823(7) Uani 1 1 d . U . . .
F6 F 0.7776(4) -0.0069(4) 0.2915(3) 0.0918(8) Uani 1 1 d . U . . .
O1 O 0.8462(4) 0.6466(5) -0.0442(4) 0.0813(13) Uani 1 1 d . . . . .
C28 C 0.8578(7) 0.7219(7) -0.0141(4) 0.0720(17) Uani 1 1 d . . . . .
C29 C 0.7536(9) 0.8630(9) -0.0502(7) 0.113(3) Uani 1 1 d . U . . .
H29A H 0.784965 0.930489 -0.088166 0.170 Uiso 1 1 calc GR . . . .
H29B H 0.722487 0.876694 0.010466 0.170 Uiso 1 1 calc GR . . . .
H29C H 0.685535 0.873368 -0.096256 0.170 Uiso 1 1 calc GR . . . .
C27 C 0.9689(8) 0.6729(8) 0.0650(6) 0.099(2) Uani 1 1 d . U . . .
H27A H 1.021762 0.576575 0.083957 0.148 Uiso 1 1 calc GR . . . .
H27B H 0.940972 0.683996 0.127293 0.148 Uiso 1 1 calc GR . . . .
H27C H 1.016658 0.725874 0.035675 0.148 Uiso 1 1 calc GR . . . .
Br2 Br 0.6445(12) 0.0746(13) 0.3242(11) 0.052(4) Uani 0.0382(19) 1 d . . P A 2
H1 H 0.607(5) 0.155(6) 0.313(4) 0.043(12) Uiso 1 1 d . . . . .

loop_
_atom_site_aniso_label
_atom_site_aniso_U_11
_atom_site_aniso_U_22
_atom_site_aniso_U_33
_atom_site_aniso_U_23
_atom_site_aniso_U_13
_atom_site_aniso_U_12
Br1 0.0363(2) 0.0340(2) 0.0344(2) -0.01735(15) -0.00007(14) -0.01682(16)
N3 0.0262(14) 0.0257(13) 0.0214(13) -0.0096(11) 0.0034(10) -0.0123(11)
N2 0.0274(14) 0.0269(13) 0.0232(13) -0.0109(11) 0.0032(11) -0.0114(12)
N1 0.0285(14) 0.0292(14) 0.0257(14) -0.0130(11) 0.0038(11) -0.0118(12)
C3 0.0250(16) 0.0279(16) 0.0307(17) -0.0140(14) -0.0016(13) -0.0073(13)
C16 0.0349(18) 0.0311(17) 0.0262(16) -0.0118(14) 0.0024(14) -0.0143(15)
C15 0.0263(16) 0.0245(15) 0.0259(16) -0.0114(13) 0.0002(12) -0.0092(13)
C20 0.0297(17) 0.0316(17) 0.0327(17) -0.0173(14) 0.0053(14) -0.0147(14)
C8 0.0340(19) 0.0273(16) 0.0333(18) -0.0117(14) -0.0012(14) -0.0100(15)
C4 0.0332(19) 0.0384(19) 0.040(2) -0.0196(17) 0.0073(16) -0.0132(16)
C19 0.0315(18) 0.0387(19) 0.045(2) -0.0234(17) 0.0085(16) -0.0136(16)
C23 0.039(2) 0.0358(19) 0.0326(18) -0.0158(15) 0.0145(15) -0.0174(16)
C17 0.046(2) 0.0297(18) 0.0342(19) -0.0108(15) -0.0022(16) -0.0129(17)
C7 0.040(2) 0.0356(19) 0.037(2) -0.0130(16) -0.0072(16) -0.0088(17)
C18 0.033(2) 0.0318(18) 0.050(2) -0.0188(17) -0.0044(17) -0.0045(16)
C9 0.041(2) 0.044(2) 0.0318(19) -0.0093(16) 0.0032(16) -0.0208(18)
C5 0.0284(19) 0.051(2) 0.055(3) -0.027(2) 0.0056(17) -0.0147(18)
C6 0.0290(19) 0.044(2) 0.049(2) -0.0218(19) -0.0080(17) -0.0060(17)
C24 0.046(2) 0.0332(18) 0.0301(18) -0.0083(15) 0.0104(16) -0.0150(17)
C12 0.037(2) 0.066(3) 0.039(2) -0.018(2) 0.0104(17) -0.022(2)
C25 0.061(3) 0.069(3) 0.052(3) -0.023(2) 0.019(2) -0.041(3)
C26 0.076(3) 0.053(3) 0.036(2) -0.020(2) 0.018(2) -0.030(3)
C14 0.071(4) 0.145(7) 0.053(3) -0.036(4) 0.031(3) -0.016(4)
C22 0.066(3) 0.081(4) 0.074(4) -0.008(3) 0.013(3) -0.053(3)
C1 0.0354(19) 0.0268(17) 0.0291(17) -0.0136(14) 0.0043(14) -0.0126(15)
C2 0.0315(17) 0.0272(16) 0.0232(15) -0.0125(13) 0.0042(13) -0.0140(14)
C21 0.175(7) 0.063(3) 0.035(3) -0.017(2) 0.008(3) -0.062(4)
C10 0.075(4) 0.134(6) 0.075(4) -0.070(4) 0.039(3) -0.066(4)
C13 0.092(4) 0.069(4) 0.060(3) -0.005(3) 0.007(3) -0.045(3)
C11 0.076(4) 0.052(3) 0.120(6) -0.014(3) 0.030(4) -0.038(3)
P1 0.0440(6) 0.0427(6) 0.0550(7) -0.0236(5) 0.0135(5) -0.0148(4)
F5 0.0889(15) 0.0950(16) 0.0711(10) -0.0313(10) 0.0364(11) -0.0309(11)
F2 0.0793(15) 0.1058(17) 0.0683(10) -0.0252(10) 0.0325(11) -0.0183(11)
F3 0.1054(16) 0.0828(13) 0.1288(17) -0.0568(13) 0.0116(12) -0.0514(12)
F1 0.0526(9) 0.0608(10) 0.0723(12) -0.0267(9) -0.0047(8) -0.0066(7)
F4 0.0557(10) 0.0659(11) 0.0882(14) -0.0176(10) 0.0165(9) -0.0066(8)
F6 0.0847(15) 0.0891(13) 0.1114(16) -0.0515(13) -0.0117(11) -0.0373(11)
O1 0.070(3) 0.096(3) 0.102(3) -0.064(3) -0.007(2) -0.036(2)
C28 0.106(5) 0.104(5) 0.061(3) -0.054(3) 0.036(3) -0.079(4)
C29 0.123(3) 0.109(3) 0.113(3) -0.051(2) 0.0152(19) -0.051(2)
C27 0.100(3) 0.108(3) 0.098(3) -0.0467(19) 0.0106(18) -0.051(2)
Br2 0.048(7) 0.035(7) 0.072(8) -0.034(6) -0.005(6) -0.005(5)

loop_
_atom_type_symbol
_atom_type_description
_atom_type_scat_dispersion_real
_atom_type_scat_dispersion_imag
_atom_type_scat_source
C C 0.0033 0.0016 'International Tables Vol C Tables 4.2.6.8 and 6.1.1.4'
H H 0.0000 0.0000 'International Tables Vol C Tables 4.2.6.8 and 6.1.1.4'
Br Br -0.2901 2.4595 'International Tables Vol C Tables 4.2.6.8 and 6.1.1.4'
F F 0.0171 0.0103 'International Tables Vol C Tables 4.2.6.8 and 6.1.1.4'
N N 0.0061 0.0033 'International Tables Vol C Tables 4.2.6.8 and 6.1.1.4'
O O 0.0106 0.0060 'International Tables Vol C Tables 4.2.6.8 and 6.1.1.4'
P P 0.1023 0.0942 'International Tables Vol C Tables 4.2.6.8 and 6.1.1.4'

loop_
_geom_angle_atom_site_label_1
_geom_angle_atom_site_label_2
_geom_angle_atom_site_label_3
_geom_angle
N2 N3 C15 119.7(3)
N2 N3 C2 112.3(3)
C2 N3 C15 128.0(3)
N1 N2 N3 103.7(2)
N2 N1 C3 119.4(3)
N2 N1 C1 113.0(3)
C1 N1 C3 127.7(3)
C8 C3 N1 117.4(3)
C8 C3 C4 125.1(3)
C4 C3 N1 117.5(3)
C15 C16 C24 123.2(3)
C17 C16 C15 116.0(3)
C17 C16 C24 120.7(3)
C16 C15 N3 117.4(3)
C20 C15 N3 117.7(3)
C20 C15 C16 124.9(3)
C15 C20 C23 122.6(3)
C19 C20 C15 116.2(3)
C19 C20 C23 121.2(3)
C3 C8 C9 123.2(3)
C7 C8 C3 116.0(4)
C7 C8 C9 120.8(3)
C3 C4 C12 122.7(3)
C5 C4 C3 116.0(4)
C5 C4 C12 121.3(4)
C20 C19 H19 119.7
C18 C19 C20 120.7(4)
C18 C19 H19 119.7
C20 C23 H23 107.4
C20 C23 C22 110.6(4)
C22 C23 H23 107.4
C21 C23 C20 111.9(3)
C21 C23 H23 107.4
C21 C23 C22 111.8(5)
C16 C17 H17 119.7
C18 C17 C16 120.6(4)
C18 C17 H17 119.7
C8 C7 H7 119.3
C6 C7 C8 121.4(4)
C6 C7 H7 119.3
C19 C18 C17 121.6(4)
C19 C18 H18 119.2
C17 C18 H18 119.2
C8 C9 H9 107.6
C8 C9 C10 110.8(4)
C8 C9 C11 110.0(4)
C10 C9 H9 107.6
C11 C9 H9 107.6
C11 C9 C10 112.9(5)
C4 C5 H5 119.4
C4 C5 C6 121.1(4)
C6 C5 H5 119.4
C7 C6 C5 120.4(4)
C7 C6 H6 119.8
C5 C6 H6 119.8
C16 C24 H24 107.9
C16 C24 C25 111.5(3)
C16 C24 C26 110.8(4)
C25 C24 H24 107.9
C26 C24 H24 107.9
C26 C24 C25 110.7(3)
C4 C12 H12 107.2
C4 C12 C13 109.4(4)
C14 C12 C4 112.7(4)
C14 C12 H12 107.2
C14 C12 C13 112.7(5)
C13 C12 H12 107.2
C24 C25 H25A 109.5
C24 C25 H25B 109.5
C24 C25 H25C 109.5
H25A C25 H25B 109.5
H25A C25 H25C 109.5
H25B C25 H25C 109.5
C24 C26 H26A 109.5
C24 C26 H26B 109.5
C24 C26 H26C 109.5
H26A C26 H26B 109.5
H26A C26 H26C 109.5
H26B C26 H26C 109.5
C12 C14 H14A 109.5
C12 C14 H14B 109.5
C12 C14 H14C 109.5
H14A C14 H14B 109.5
H14A C14 H14C 109.5
H14B C14 H14C 109.5
C23 C22 H22A 109.5
C23 C22 H22B 109.5
C23 C22 H22C 109.5
H22A C22 H22B 109.5
H22A C22 H22C 109.5
H22B C22 H22C 109.5
N1 C1 C2 105.3(3)
N1 C1 Br2 123.5(5)
N1 C1 H1 125(3)
C2 C1 Br2 131.1(5)
C2 C1 H1 130(3)
Br2 C1 H1 4(3)
N3 C2 Br1 122.8(2)
C1 C2 Br1 131.4(3)
C1 C2 N3 105.8(3)
C23 C21 H21A 109.5
C23 C21 H21B 109.5
C23 C21 H21C 109.5
H21A C21 H21B 109.5
H21A C21 H21C 109.5
H21B C21 H21C 109.5
C9 C10 H10A 109.5
C9 C10 H10B 109.5
C9 C10 H10C 109.5
H10A C10 H10B 109.5
H10A C10 H10C 109.5
H10B C10 H10C 109.5
C12 C13 H13A 109.5
C12 C13 H13B 109.5
C12 C13 H13C 109.5
H13A C13 H13B 109.5
H13A C13 H13C 109.5
H13B C13 H13C 109.5
C9 C11 H11A 109.5
C9 C11 H11B 109.5
C9 C11 H11C 109.5
H11A C11 H11B 109.5
H11A C11 H11C 109.5
H11B C11 H11C 109.5
F5 P1 F2 179.0(2)
F5 P1 F1 90.8(2)
F5 P1 F4 90.5(2)
F5 P1 F6 88.6(2)
F2 P1 F1 88.71(19)
F2 P1 F4 89.9(2)
F2 P1 F6 90.5(3)
F3 P1 F5 90.7(2)
F3 P1 F2 90.2(3)
F3 P1 F1 90.8(2)
F3 P1 F4 91.1(2)
F3 P1 F6 178.6(2)
F1 P1 F6 87.91(19)
F4 P1 F1 177.7(2)
F4 P1 F6 90.2(2)
O1 C28 C29 118.6(6)
O1 C28 C27 120.0(7)
C27 C28 C29 121.2(6)
C28 C29 H29A 109.5
C28 C29 H29B 109.5
C28 C29 H29C 109.5
H29A C29 H29B 109.5
H29A C29 H29C 109.5
H29B C29 H29C 109.5
C28 C27 H27A 109.5
C28 C27 H27B 109.5
C28 C27 H27C 109.5
H27A C27 H27B 109.5
H27A C27 H27C 109.5
H27B C27 H27C 109.5
C1 Br2 H1 4(3)

loop_
_geom_bond_atom_site_label_1
_geom_bond_atom_site_label_2
_geom_bond_distance
Br1 C2 1.842(3)
N3 N2 1.328(4)
N3 C15 1.451(4)
N3 C2 1.359(4)
N2 N1 1.324(4)
N1 C3 1.454(4)
N1 C1 1.357(4)
C3 C8 1.390(5)
C3 C4 1.397(5)
C16 C15 1.401(5)
C16 C17 1.391(5)
C16 C24 1.514(5)
C15 C20 1.392(5)
C20 C19 1.390(5)
C20 C23 1.525(5)
C8 C7 1.390(5)
C8 C9 1.526(5)
C4 C5 1.388(6)
C4 C12 1.516(6)
C19 H19 0.9500
C19 C18 1.378(6)
C23 H23 1.0000
C23 C22 1.526(6)
C23 C21 1.495(6)
C17 H17 0.9500
C17 C18 1.380(6)
C7 H7 0.9500
C7 C6 1.379(6)
C18 H18 0.9500
C9 H9 1.0000
C9 C10 1.527(7)
C9 C11 1.526(6)
C5 H5 0.9500
C5 C6 1.389(6)
C6 H6 0.9500
C24 H24 1.0000
C24 C25 1.529(6)
C24 C26 1.528(6)
C12 H12 1.0000
C12 C14 1.515(7)
C12 C13 1.535(8)
C25 H25A 0.9800
C25 H25B 0.9800
C25 H25C 0.9800
C26 H26A 0.9800
C26 H26B 0.9800
C26 H26C 0.9800
C14 H14A 0.9800
C14 H14B 0.9800
C14 H14C 0.9800
C22 H22A 0.9800
C22 H22B 0.9800
C22 H22C 0.9800
C1 C2 1.357(5)
C1 Br2 1.746(11)
C1 H1 0.93(6)
C21 H21A 0.9800
C21 H21B 0.9800
C21 H21C 0.9800
C10 H10A 0.9800
C10 H10B 0.9800
C10 H10C 0.9800
C13 H13A 0.9800
C13 H13B 0.9800
C13 H13C 0.9800
C11 H11A 0.9800
C11 H11B 0.9800
C11 H11C 0.9800
P1 F5 1.575(3)
P1 F2 1.577(3)
P1 F3 1.557(4)
P1 F1 1.588(3)
P1 F4 1.581(3)
P1 F6 1.597(4)
O1 C28 1.183(6)
C28 C29 1.510(11)
C28 C27 1.494(10)
C29 H29A 0.9800
C29 H29B 0.9800
C29 H29C 0.9800
C27 H27A 0.9800
C27 H27B 0.9800
C27 H27C 0.9800
Br2 H1 0.82(6)
